data_7027063
loop_
_publ_author_name
'Senge, Mathias O.'
'Gerstung, Vanessa'
'Ruhlandt-Senge, Karin'
'Runge, Steffen'
'Lehmann, Ingo'

_publ_section_title
;
 Non-planar porphyrins with mixed substituent pattern: bromination and
 formylation of ethyl-substituted tetraphenylporphyrins and
 tetraalkylporphyrins
;
_journal_issue 24
_journal_name_full 'Journal of the Chemical Society, Dalton Transactions'
_journal_page_first 4187
_journal_paper_doi 10.1039/a806460a
_journal_year 1998
_chemical_formula_moiety 'C53 H44 N4 Ni O.1(C1 H2 Cl2)'
_chemical_formula_sum 'C54 H46 Cl2 N4 Ni O'
_chemical_formula_weight 896.56
_chemical_name_common Ni(II)CHOtTETPP
_chemical_name_systematic
; 
 (2,3,12,13-Tetraethyl-7-formyl-5,10,15,20-tetra-
 phenylporphyrinato)nickel(II)
;
_space_group_IT_number 14
_symmetry_cell_setting monoclinic
_symmetry_space_group_name_Hall '-P 2ybc'
_symmetry_space_group_name_H-M 'P 1 21/c 1'
_atom_sites_solution_hydrogens geom
_atom_sites_solution_primary Patterson
_atom_sites_solution_secondary difmap
_audit_creation_method SHELXL-97
_cell_angle_alpha 90.00
_cell_angle_beta 104.43(3)
_cell_angle_gamma 90.00
_cell_formula_units_Z 4
_cell_length_a 14.346(5)
_cell_length_b 13.803(5)
_cell_length_c 22.890(10)
_cell_measurement_reflns_used 41
_cell_measurement_temperature 129(2)
_cell_measurement_theta_max 49
_cell_measurement_theta_min 41
_cell_volume 4390(3)
_computing_cell_refinement 'Siemens P3'
_computing_data_collection 'Siemens P3'
_computing_data_reduction 'XDISK, Shelxtl-Plus, Siemens, 1994'
_computing_molecular_graphics 'XP, Shelxtl-Plus, Siemens, 1994'
_computing_publication_material 'XCIF, Shelxtl-Plus, Siemens, 1994'
_computing_structure_refinement 'SHELXL-97 (Sheldrick, 1997)'
_computing_structure_solution 'SHELXS-97 (Sheldrick, 1990)'
_diffrn_ambient_temperature 129(2)
_diffrn_detector_area_resol_mean n/a
_diffrn_measured_fraction_theta_full 0.951
_diffrn_measured_fraction_theta_max 0.951
_diffrn_measurement_device_type 'Siemens P4/RA'
_diffrn_measurement_method 2theta-theta
_diffrn_radiation_monochromator none
_diffrn_radiation_source 'rotating anode'
_diffrn_radiation_type CuK\a
_diffrn_radiation_wavelength 1.54178
_diffrn_reflns_av_R_equivalents 0.0843
_diffrn_reflns_av_sigmaI/netI 0.1125
_diffrn_reflns_limit_h_max 15
_diffrn_reflns_limit_h_min -15
_diffrn_reflns_limit_k_max 14
_diffrn_reflns_limit_k_min 0
_diffrn_reflns_limit_l_max 24
_diffrn_reflns_limit_l_min 0
_diffrn_reflns_number 6375
_diffrn_reflns_theta_full 56.35
_diffrn_reflns_theta_max 56.35
_diffrn_reflns_theta_min 3.18
_diffrn_standards_decay_% stable
_diffrn_standards_interval_count 198
_diffrn_standards_number 2
_exptl_absorpt_coefficient_mu 2.107
_exptl_absorpt_correction_T_max 0.8840
_exptl_absorpt_correction_T_min 0.3458
_exptl_absorpt_correction_type 'empirical, XABS2'
_exptl_crystal_colour red
_exptl_crystal_density_diffrn 1.357
_exptl_crystal_density_meas ?
_exptl_crystal_density_method 'not measured'
_exptl_crystal_description parallelepiped
_exptl_crystal_F_000 1872
_exptl_crystal_size_max 0.64
_exptl_crystal_size_mid 0.20
_exptl_crystal_size_min 0.06
_refine_diff_density_max 0.582
_refine_diff_density_min -0.534
_refine_diff_density_rms 0.095
_refine_ls_extinction_coef n/a
_refine_ls_extinction_method none
_refine_ls_goodness_of_fit_ref 1.000
_refine_ls_hydrogen_treatment constr
_refine_ls_matrix_type full
_refine_ls_number_parameters 381
_refine_ls_number_reflns 5792
_refine_ls_number_restraints 0
_refine_ls_restrained_S_all 1.000
_refine_ls_R_factor_all 0.1578
_refine_ls_R_factor_gt 0.0876
_refine_ls_shift/su_max 0.001
_refine_ls_shift/su_mean 0.000
_refine_ls_structure_factor_coef Fsqd
_refine_ls_weighting_details 'w=1/[\s^2^(Fo^2^)+(0.1102P)^2^+10.5020P] where P=(Fo^2^+2Fc^2^)/3'
_refine_ls_weighting_scheme calc
_refine_ls_wR_factor_gt 0.1965
_refine_ls_wR_factor_ref 0.2399
_reflns_number_gt 3375
_reflns_number_total 5792
_reflns_threshold_expression >2sigma(I)
_cod_data_source_file 806460asup1.cif
_cod_data_source_block MS386
_cod_depositor_comments
;
The following automatic conversions were performed:

'_exptl_crystal_density_meas' value 'n/d' was changed to '?' - the
value is perceived as not measured.

Automatic conversion script
Id: cif_fix_values 3008 2015-01-20 13:52:24Z robertas 

The following automatic conversions were performed:

'_refine_ls_weighting_scheme' value 'calc
w=1/[\s^2^(Fo^2^)+(0.1102P)^2^+10.5020P] where P=(Fo^2^+2Fc^2^)/3'
was changed to 'calc'. New tag '_refine_ls_weighting_details' was
created. The value of the new tag was set to
'w=1/[\s^2^(Fo^2^)+(0.1102P)^2^+10.5020P] where P=(Fo^2^+2Fc^2^)/3'.

Automatic conversion script
Id: cif_fix_values 3143 2015-03-26 13:38:13Z robertas 
;
_cod_original_sg_symbol_H-M P2(1)/c
_cod_database_code 7027063

loop_
_symmetry_equiv_pos_as_xyz
'x, y, z'
'-x, y+1/2, -z+1/2'
'-x, -y, -z'
'x, -y-1/2, z-1/2'

loop_
_atom_site_label
_atom_site_type_symbol
_atom_site_fract_x
_atom_site_fract_y
_atom_site_fract_z
_atom_site_U_iso_or_equiv
_atom_site_adp_type
_atom_site_occupancy
_atom_site_calc_flag
_atom_site_refinement_flags
Ni Ni 0.79075(9) 0.92119(8) 0.17999(5) 0.0268(4) Uani 1 d .
N21 N 0.8106(4) 0.7823(4) 0.1802(3) 0.0292(15) Uani 1 d .
N22 N 0.8640(4) 0.9300(4) 0.2620(3) 0.0290(15) Uani 1 d .
N23 N 0.7539(4) 1.0559(4) 0.1828(3) 0.0249(14) Uani 1 d .
N24 N 0.7361(4) 0.9187(4) 0.0948(3) 0.0269(15) Uani 1 d .
C1 C 0.7849(5) 0.7181(5) 0.1327(3) 0.0281(19) Uani 1 d .
C2 C 0.7846(5) 0.6199(5) 0.1545(4) 0.0288(19) Uani 1 d .
C3 C 0.8118(6) 0.6240(5) 0.2159(4) 0.033(2) Uani 1 d .
C4 C 0.8349(5) 0.7245(5) 0.2320(3) 0.0285(19) Uani 1 d .
C5 C 0.8900(5) 0.7581(5) 0.2865(4) 0.0295(19) Uani 1 d .
C6 C 0.9124(5) 0.8558(5) 0.2976(3) 0.0260(18) Uani 1 d .
C7 C 0.9825(5) 0.8959(5) 0.3485(3) 0.0262(18) Uani 1 d .
C8 C 0.9731(5) 0.9939(5) 0.3449(3) 0.0263(18) Uani 1 d .
H8 H 1.0100 1.0398 0.3719 0.032 Uiso 1 calc R
C9 C 0.8966(6) 1.0148(5) 0.2927(3) 0.0273(18) Uani 1 d .
C10 C 0.8513(5) 1.1039(5) 0.2811(3) 0.0246(17) Uani 1 d .
C11 C 0.7734(5) 1.1182(5) 0.2318(3) 0.0273(18) Uani 1 d .
C12 C 0.7077(6) 1.2012(5) 0.2208(3) 0.0296(19) Uani 1 d .
C13 C 0.6525(6) 1.1913(5) 0.1641(3) 0.033(2) Uani 1 d .
C14 C 0.6861(5) 1.1055(5) 0.1383(3) 0.0270(18) Uani 1 d .
C15 C 0.6695(5) 1.0829(5) 0.0775(3) 0.0263(17) Uani 1 d .
C16 C 0.7009(5) 0.9966(5) 0.0580(3) 0.0261(18) Uani 1 d .
C17 C 0.6994(5) 0.9739(5) -0.0045(3) 0.0281(19) Uani 1 d .
C18 C 0.7275(5) 0.8809(5) -0.0047(3) 0.0315(19) Uani 1 d .
H18 H 0.7325 0.8450 -0.0392 0.038 Uiso 1 calc R
C19 C 0.7490(5) 0.8448(5) 0.0566(3) 0.0297(19) Uani 1 d .
C20 C 0.7667(5) 0.7483(5) 0.0727(3) 0.0285(18) Uani 1 d .
C21 C 0.7487(6) 0.5286(5) 0.1187(4) 0.036(2) Uani 1 d .
H21A H 0.7695 0.5299 0.0805 0.044 Uiso 1 calc R
H21B H 0.7788 0.4714 0.1421 0.044 Uiso 1 calc R
C22 C 0.6402(7) 0.5177(6) 0.1040(4) 0.055(3) Uani 1 d .
H22A H 0.6213 0.4580 0.0809 0.083 Uiso 1 calc R
H22B H 0.6099 0.5734 0.0801 0.083 Uiso 1 calc R
H22C H 0.6192 0.5145 0.1416 0.083 Uiso 1 calc R
C31 C 0.8045(7) 0.5419(5) 0.2582(4) 0.044(2) Uani 1 d .
H31A H 0.8666 0.5358 0.2888 0.052 Uiso 1 calc R
H31B H 0.7933 0.4807 0.2350 0.052 Uiso 1 calc R
C32 C 0.7242(8) 0.5552(6) 0.2905(5) 0.063(3) Uani 1 d .
H32A H 0.7233 0.4997 0.3171 0.095 Uiso 1 calc R
H32B H 0.6621 0.5598 0.2607 0.095 Uiso 1 calc R
H32C H 0.7356 0.6148 0.3146 0.095 Uiso 1 calc R
C71 C 1.0592(7) 0.8495(7) 0.3949(5) 0.038(3) Uani 0.80 d P
H71 H 1.0821 0.7877 0.3866 0.046 Uiso 0.80 calc PR
O1 O 1.0946(5) 0.8871(5) 0.4435(3) 0.047(2) Uani 0.80 d P
C71' C 0.685(2) 1.036(2) -0.0501(15) 0.022(8) Uiso 0.20 d P
H71' H 0.7018 1.1011 -0.0398 0.027 Uiso 0.20 calc PR
O1' O 0.651(3) 1.018(2) -0.1074(16) 0.068(9) Uiso 0.20 d P
C121 C 0.6949(6) 1.2759(5) 0.2661(4) 0.037(2) Uani 1 d .
H12A H 0.6585 1.3315 0.2444 0.044 Uiso 1 calc R
H12B H 0.7590 1.2999 0.2883 0.044 Uiso 1 calc R
C122 C 0.6421(7) 1.2371(7) 0.3114(4) 0.057(3) Uani 1 d .
H12C H 0.6360 1.2887 0.3397 0.086 Uiso 1 calc R
H12D H 0.6785 1.1829 0.3338 0.086 Uiso 1 calc R
H12E H 0.5779 1.2147 0.2899 0.086 Uiso 1 calc R
C131 C 0.5592(6) 1.2451(6) 0.1368(4) 0.039(2) Uani 1 d .
H13A H 0.5561 1.3043 0.1607 0.047 Uiso 1 calc R
H13B H 0.5581 1.2652 0.0951 0.047 Uiso 1 calc R
C132 C 0.4731(6) 1.1822(6) 0.1360(4) 0.048(2) Uani 1 d .
H13C H 0.4140 1.2185 0.1185 0.072 Uiso 1 calc R
H13D H 0.4737 1.1630 0.1773 0.072 Uiso 1 calc R
H13E H 0.4754 1.1243 0.1117 0.072 Uiso 1 calc R
C51 C 0.93382(17) 0.69050(12) 0.33870(8) 0.0301(18) Uiso 1 d G
C52 C 1.01196(17) 0.63178(12) 0.33733(9) 0.038(2) Uiso 1 d G
H52 H 1.0333 0.6265 0.3014 0.045 Uiso 1 calc R
C53 C 1.0589(2) 0.58077(14) 0.38860(10) 0.0334(19) Uiso 1 d G
H53 H 1.1123 0.5406 0.3877 0.040 Uiso 1 calc R
C54 C 1.0277(2) 0.58848(14) 0.44123(9) 0.0309(18) Uiso 1 d G
H54 H 1.0597 0.5536 0.4763 0.037 Uiso 1 calc R
C55 C 0.9495(2) 0.64720(15) 0.44259(9) 0.0312(18) Uiso 1 d G
H55 H 0.9282 0.6525 0.4786 0.037 Uiso 1 calc R
C56 C 0.90260(18) 0.69821(13) 0.39133(8) 0.0332(19) Uiso 1 d G
H56 H 0.8492 0.7383 0.3923 0.040 Uiso 1 calc R
C101 C 0.88938(16) 1.18574(12) 0.32460(9) 0.0287(18) Uiso 1 d G
C102 C 0.87549(18) 1.18685(13) 0.38256(8) 0.0340(19) Uiso 1 d G
H102 H 0.8451 1.1336 0.3965 0.041 Uiso 1 calc R
C103 C 0.9060(2) 1.26591(14) 0.42006(9) 0.042(2) Uiso 1 d G
H103 H 0.8965 1.2667 0.4597 0.050 Uiso 1 calc R
C104 C 0.9504(2) 1.34387(13) 0.39958(10) 0.040(2) Uiso 1 d G
H104 H 0.9713 1.3979 0.4252 0.048 Uiso 1 calc R
C105 C 0.9643(2) 1.34276(12) 0.34162(10) 0.036(2) Uiso 1 d G
H105 H 0.9947 1.3960 0.3276 0.043 Uiso 1 calc R
C106 C 0.93380(17) 1.26369(12) 0.30412(9) 0.039(2) Uiso 1 d G
H106 H 0.9433 1.2629 0.2645 0.047 Uiso 1 calc R
C151 C 0.62978(17) 1.15917(13) 0.03005(9) 0.0328(19) Uiso 1 d G
C152 C 0.68672(18) 1.23952(13) 0.02683(9) 0.037(2) Uiso 1 d G
H152 H 0.7477 1.2465 0.0547 0.045 Uiso 1 calc R
C153 C 0.6545(2) 1.30965(14) -0.01714(10) 0.046(2) Uiso 1 d G
H153 H 0.6933 1.3646 -0.0193 0.055 Uiso 1 calc R
C154 C 0.5653(2) 1.29941(15) -0.05792(10) 0.053(2) Uiso 1 d G
H154 H 0.5432 1.3473 -0.0880 0.063 Uiso 1 calc R
C155 C 0.5084(2) 1.21904(16) -0.05471(10) 0.040(2) Uiso 1 d G
H155 H 0.4474 1.2120 -0.0826 0.048 Uiso 1 calc R
C156 C 0.54062(17) 1.14893(15) -0.01072(9) 0.0341(19) Uiso 1 d G
H156 H 0.5017 1.0940 -0.0085 0.041 Uiso 1 calc R
C201 C 0.76497(19) 0.67811(13) 0.02159(8) 0.0347(19) Uiso 1 d G
C202 C 0.6791(2) 0.65503(14) -0.01968(9) 0.040(2) Uiso 1 d G
H202 H 0.6200 0.6804 -0.0147 0.048 Uiso 1 calc R
C203 C 0.6796(2) 0.59477(15) -0.06826(9) 0.052(2) Uiso 1 d G
H203 H 0.6209 0.5790 -0.0965 0.062 Uiso 1 calc R
C204 C 0.7660(2) 0.55760(16) -0.07558(9) 0.054(2) Uiso 1 d G
H204 H 0.7664 0.5164 -0.1088 0.065 Uiso 1 calc R
C205 C 0.8519(2) 0.58070(15) -0.03431(9) 0.047(2) Uiso 1 d G
H205 H 0.9110 0.5553 -0.0393 0.056 Uiso 1 calc R
C206 C 0.8514(2) 0.64094(14) 0.01427(9) 0.043(2) Uiso 1 d G
H206 H 0.9101 0.6567 0.0425 0.052 Uiso 1 calc R
C1S C 0.5628(12) 0.9226(10) 0.2191(9) 0.162(8) Uani 1 d .
H1S1 H 0.5018 0.9113 0.1883 0.194 Uiso 1 calc R
H1S2 H 0.6063 0.9598 0.2000 0.194 Uiso 1 calc R
Cl1S Cl 0.5399(3) 0.9898(3) 0.27932(18) 0.1301(17) Uani 1 d .
Cl2S Cl 0.6156(3) 0.8118(3) 0.2447(2) 0.1364(17) Uani 1 d .

loop_
_atom_site_aniso_label
_atom_site_aniso_U_11
_atom_site_aniso_U_22
_atom_site_aniso_U_33
_atom_site_aniso_U_23
_atom_site_aniso_U_13
_atom_site_aniso_U_12
Ni 0.0296(8) 0.0252(6) 0.0245(7) 0.0008(5) 0.0049(6) 0.0008(5)
N21 0.032(4) 0.029(3) 0.027(4) 0.001(3) 0.010(3) 0.003(3)
N22 0.033(4) 0.033(3) 0.020(3) -0.002(3) 0.005(3) 0.000(3)
N23 0.025(4) 0.028(3) 0.023(3) -0.002(3) 0.008(3) -0.003(3)
N24 0.021(4) 0.033(3) 0.026(4) -0.004(3) 0.005(3) -0.003(3)
C1 0.025(5) 0.024(4) 0.034(5) -0.007(3) 0.005(4) 0.006(3)
C2 0.018(4) 0.034(4) 0.036(5) -0.006(4) 0.009(4) 0.000(3)
C3 0.039(5) 0.022(4) 0.036(5) 0.004(3) 0.004(4) 0.004(3)
C4 0.031(5) 0.029(4) 0.027(5) 0.007(3) 0.010(4) 0.007(3)
C5 0.025(5) 0.033(4) 0.034(5) 0.007(4) 0.013(4) 0.008(3)
C6 0.025(5) 0.029(4) 0.030(5) 0.000(3) 0.018(4) -0.003(3)
C7 0.028(5) 0.033(4) 0.020(4) 0.005(3) 0.011(4) 0.005(3)
C8 0.023(5) 0.027(4) 0.030(5) 0.003(3) 0.009(4) 0.004(3)
C9 0.032(5) 0.031(4) 0.024(4) 0.004(3) 0.014(4) -0.003(3)
C10 0.030(5) 0.024(4) 0.024(4) 0.004(3) 0.013(4) 0.000(3)
C11 0.033(5) 0.021(4) 0.027(4) -0.003(3) 0.007(4) -0.001(3)
C12 0.031(5) 0.028(4) 0.029(5) 0.006(3) 0.007(4) 0.003(3)
C13 0.038(5) 0.028(4) 0.033(5) 0.002(3) 0.010(4) 0.000(3)
C14 0.035(5) 0.024(4) 0.023(4) 0.003(3) 0.009(4) 0.001(3)
C15 0.028(4) 0.029(4) 0.021(4) 0.003(3) 0.003(3) -0.001(3)
C16 0.029(5) 0.022(4) 0.026(4) 0.001(3) 0.005(4) -0.003(3)
C17 0.030(5) 0.030(4) 0.021(4) -0.002(3) -0.001(4) -0.005(3)
C18 0.029(5) 0.037(4) 0.026(5) -0.006(3) 0.004(4) -0.002(3)
C19 0.019(4) 0.038(4) 0.029(5) -0.002(4) 0.001(4) -0.003(3)
C20 0.027(5) 0.028(4) 0.033(5) -0.005(3) 0.013(4) 0.000(3)
C21 0.044(6) 0.028(4) 0.038(5) 0.002(4) 0.013(4) 0.001(4)
C22 0.055(7) 0.046(5) 0.066(7) -0.017(5) 0.016(5) -0.015(5)
C31 0.054(6) 0.032(4) 0.041(5) 0.005(4) 0.004(5) -0.001(4)
C32 0.076(8) 0.052(6) 0.068(7) 0.002(5) 0.030(6) -0.015(5)
C71 0.032(6) 0.030(5) 0.048(7) -0.011(5) 0.003(6) 0.004(4)
O1 0.048(5) 0.041(4) 0.046(5) 0.003(4) 0.000(4) -0.002(3)
C121 0.037(5) 0.039(4) 0.038(5) -0.007(4) 0.014(4) 0.010(4)
C122 0.045(6) 0.070(6) 0.057(7) -0.023(5) 0.015(5) -0.001(5)
C131 0.044(6) 0.041(5) 0.030(5) 0.002(4) 0.005(4) 0.009(4)
C132 0.035(5) 0.056(5) 0.049(6) 0.009(4) 0.004(5) 0.011(4)
C1S 0.137(15) 0.101(11) 0.29(3) 0.066(14) 0.146(17) 0.027(10)
Cl1S 0.153(4) 0.108(3) 0.100(3) 0.016(2) -0.024(3) 0.030(3)
Cl2S 0.079(3) 0.135(3) 0.220(5) 0.045(3) 0.085(3) 0.017(2)

loop_
_atom_type_symbol
_atom_type_description
_atom_type_scat_dispersion_real
_atom_type_scat_dispersion_imag
_atom_type_scat_source
C C 0.0181 0.0091 'International Tables Vol C Tables 4.2.6.8 and 6.1.1.4'
H H 0.0000 0.0000 'International Tables Vol C Tables 4.2.6.8 and 6.1.1.4'
N N 0.0311 0.0180 'International Tables Vol C Tables 4.2.6.8 and 6.1.1.4'
O O 0.0492 0.0322 'International Tables Vol C Tables 4.2.6.8 and 6.1.1.4'
Ni Ni -3.0029 0.5091 'International Tables Vol C Tables 4.2.6.8 and 6.1.1.4'
Cl Cl 0.3639 0.7018 'International Tables Vol C Tables 4.2.6.8 and 6.1.1.4'

loop_
_geom_angle_atom_site_label_1
_geom_angle_atom_site_label_2
_geom_angle_atom_site_label_3
_geom_angle
N22 Ni N24 170.8(3)
N22 Ni N21 90.9(2)
N24 Ni N21 90.4(3)
N22 Ni N23 89.6(2)
N24 Ni N23 90.3(2)
N21 Ni N23 171.8(3)
C1 N21 C4 105.3(6)
C1 N21 Ni 128.5(5)
C4 N21 Ni 124.9(5)
C6 N22 C9 105.7(6)
C6 N22 Ni 127.1(5)
C9 N22 Ni 125.8(5)
C11 N23 C14 104.5(5)
C11 N23 Ni 128.4(5)
C14 N23 Ni 126.2(4)
C16 N24 C19 106.0(6)
C16 N24 Ni 127.0(5)
C19 N24 Ni 124.9(5)
N21 C1 C20 122.2(6)
N21 C1 C2 110.6(6)
C20 C1 C2 127.1(6)
C3 C2 C1 107.0(6)
C3 C2 C21 124.2(7)
C1 C2 C21 128.3(7)
C2 C3 C4 106.8(6)
C2 C3 C31 125.6(7)
C4 C3 C31 127.1(7)
C5 C4 N21 122.7(6)
C5 C4 C3 126.4(6)
N21 C4 C3 109.8(6)
C4 C5 C6 122.9(7)
C4 C5 C51 122.3(6)
C6 C5 C51 114.7(6)
N22 C6 C5 123.3(7)
N22 C6 C7 109.8(6)
C5 C6 C7 126.8(7)
C8 C7 C6 107.1(6)
C8 C7 C71 121.4(7)
C6 C7 C71 131.3(7)
C7 C8 C9 107.1(6)
C10 C9 N22 124.7(7)
C10 C9 C8 124.3(6)
N22 C9 C8 110.1(6)
C9 C10 C11 121.7(6)
C9 C10 C101 117.4(6)
C11 C10 C101 120.8(5)
N23 C11 C10 121.9(6)
N23 C11 C12 110.7(6)
C10 C11 C12 127.1(6)
C13 C12 C11 106.5(6)
C13 C12 C121 126.2(7)
C11 C12 C121 126.9(7)
C12 C13 C14 107.3(6)
C12 C13 C131 126.1(7)
C14 C13 C131 125.2(7)
C15 C14 N23 122.3(6)
C15 C14 C13 126.7(6)
N23 C14 C13 110.0(6)
C16 C15 C14 121.8(6)
C16 C15 C151 117.5(6)
C14 C15 C151 120.1(5)
N24 C16 C15 125.0(7)
N24 C16 C17 110.1(6)
C15 C16 C17 124.9(6)
C71' C17 C18 126.8(16)
C71' C17 C16 126.7(16)
C18 C17 C16 106.0(6)
C17 C18 C19 108.5(7)
N24 C19 C20 125.7(7)
N24 C19 C18 109.1(6)
C20 C19 C18 124.6(7)
C1 C20 C19 121.6(6)
C1 C20 C201 122.2(5)
C19 C20 C201 116.3(6)
C22 C21 C2 113.1(7)
C3 C31 C32 113.7(7)
O1 C71 C7 122.8(8)
O1' C71' C17 128(3)
C12 C121 C122 113.2(7)
C132 C131 C13 111.0(7)
C52 C51 C56 120.0
C52 C51 C5 121.2(3)
C56 C51 C5 118.3(3)
C51 C52 C53 120.0
C54 C53 C52 120.0
C55 C54 C53 120.0
C54 C55 C56 120.0
C55 C56 C51 120.0
C102 C101 C106 120.0
C102 C101 C10 121.5(3)
C106 C101 C10 118.4(3)
C101 C102 C103 120.0
C102 C103 C104 120.0
C105 C104 C103 120.0
C106 C105 C104 120.0
C105 C106 C101 120.0
C156 C151 C152 120.0
C156 C151 C15 121.9(3)
C152 C151 C15 118.1(3)
C153 C152 C151 120.0
C152 C153 C154 120.0
C153 C154 C155 120.0
C156 C155 C154 120.0
C151 C156 C155 120.0
C206 C201 C202 120.0
C206 C201 C20 119.1(3)
C202 C201 C20 120.8(3)
C203 C202 C201 120.0
C202 C203 C204 120.0
C205 C204 C203 120.0
C206 C205 C204 120.0
C201 C206 C205 120.0
Cl2S C1S Cl1S 110.5(11)

loop_
_geom_bond_atom_site_label_1
_geom_bond_atom_site_label_2
_geom_bond_distance
Ni N22 1.913(6)
Ni N24 1.913(6)
Ni N21 1.938(6)
Ni N23 1.939(6)
N21 C1 1.381(9)
N21 C4 1.398(9)
N22 C6 1.383(9)
N22 C9 1.385(9)
N23 C11 1.384(9)
N23 C14 1.400(9)
N24 C16 1.381(9)
N24 C19 1.386(9)
C1 C20 1.396(10)
C1 C2 1.446(10)
C2 C3 1.364(10)
C2 C21 1.521(10)
C3 C4 1.452(10)
C3 C31 1.511(10)
C4 C5 1.381(10)
C5 C6 1.395(10)
C5 C51 1.523(7)
C6 C7 1.446(10)
C7 C8 1.360(9)
C7 C71 1.472(12)
C8 C9 1.436(10)
C9 C10 1.385(10)
C10 C11 1.389(10)
C10 C101 1.516(7)
C11 C12 1.466(10)
C12 C13 1.348(10)
C12 C121 1.506(10)
C13 C14 1.457(10)
C13 C131 1.522(11)
C14 C15 1.389(10)
C15 C16 1.385(10)
C15 C151 1.517(7)
C16 C17 1.461(10)
C17 C71' 1.32(3)
C17 C18 1.346(10)
C18 C19 1.448(10)
C19 C20 1.389(10)
C20 C201 1.513(7)
C21 C22 1.516(11)
C31 C32 1.527(13)
C71 O1 1.216(11)
C71' O1' 1.30(4)
C121 C122 1.526(12)
C131 C132 1.506(11)
C51 C52 1.3900
C51 C56 1.3900
C52 C53 1.3900
C53 C54 1.3900
C54 C55 1.3900
C55 C56 1.3900
C101 C102 1.3899
C101 C106 1.3901
C102 C103 1.3900
C103 C104 1.3903
C104 C105 1.3901
C105 C106 1.3900
C151 C156 1.3899
C151 C152 1.3903
C152 C153 1.3899
C153 C154 1.3900
C154 C155 1.3901
C155 C156 1.3901
C201 C206 1.3899
C201 C202 1.3902
C202 C203 1.3902
C203 C204 1.3902
C204 C205 1.3901
C205 C206 1.3899
C1S Cl2S 1.742(14)
C1S Cl1S 1.760(18)
